data_4035650
loop_
_publ_author_name
'Hsueh, Nein-Chen'
'Lai, Kai-Shang'
'Chang, Meng-Yang'

_publ_section_title
;
 Stereocontrolled Construction of 1-Vinylindanes via Intramolecular
 Cyclization of o-Cinnamyl Chalcones.
;
_journal_issue 18
_journal_name_full 'The Journal of organic chemistry'
_journal_page_first 11415
_journal_page_last 11424
_journal_paper_doi 10.1021/acs.joc.8b01729
_journal_volume 83
_journal_year 2018
_chemical_formula_sum 'C19 H18'
_chemical_formula_weight 246.33
_space_group_crystal_system orthorhombic
_space_group_IT_number 61
_space_group_name_Hall '-P 2ac 2ab'
_space_group_name_H-M_alt 'P b c a'
_atom_sites_solution_hydrogens geom
_audit_creation_method SHELXL-2014/6
_cell_angle_alpha 90
_cell_angle_beta 90
_cell_angle_gamma 90
_cell_formula_units_Z 8
_cell_length_a 11.1361(7)
_cell_length_b 7.7797(4)
_cell_length_c 30.9551(19)
_cell_measurement_reflns_used 5420
_cell_measurement_temperature 100(2)
_cell_measurement_theta_max 26.2048
_cell_measurement_theta_min 2.2530
_cell_volume 2681.8(3)
_computing_cell_refinement 'SAINT V8.34A (Bruker AXS Inc., 2013)'
_computing_data_collection 'Bruker APEX2'
_computing_data_reduction 'SAINT V8.34A (Bruker AXS Inc., 2013)'
_computing_molecular_graphics 'Bruker SHELXTL'
_computing_publication_material 'Bruker SHELXTL'
_computing_structure_refinement 'SHELXL-2014/6 (Sheldrick, 2014)'
_diffrn_ambient_temperature 100(2)
_diffrn_detector_area_resol_mean 8.3333
_diffrn_measured_fraction_theta_full 0.999
_diffrn_measured_fraction_theta_max 0.999
_diffrn_measurement_device_type 'Bruker APEX-II CCD'
_diffrn_measurement_method '\f and \w scans'
_diffrn_radiation_type MoK\a
_diffrn_radiation_wavelength 0.71073
_diffrn_reflns_av_R_equivalents 0.0345
_diffrn_reflns_av_unetI/netI 0.0268
_diffrn_reflns_Laue_measured_fraction_full 0.999
_diffrn_reflns_Laue_measured_fraction_max 0.999
_diffrn_reflns_limit_h_max 13
_diffrn_reflns_limit_h_min -13
_diffrn_reflns_limit_k_max 9
_diffrn_reflns_limit_k_min -5
_diffrn_reflns_limit_l_max 38
_diffrn_reflns_limit_l_min -38
_diffrn_reflns_number 14887
_diffrn_reflns_point_group_measured_fraction_full 0.999
_diffrn_reflns_point_group_measured_fraction_max 0.999
_diffrn_reflns_theta_full 25.242
_diffrn_reflns_theta_max 26.379
_diffrn_reflns_theta_min 1.316
_exptl_absorpt_coefficient_mu 0.069
_exptl_absorpt_correction_T_max 0.9485
_exptl_absorpt_correction_T_min 0.9008
_exptl_absorpt_correction_type multi-scan
_exptl_absorpt_process_details 'SADABS V2014/4 (Bruker AXS Inc.)'
_exptl_crystal_colour Colorless
_exptl_crystal_density_diffrn 1.220
_exptl_crystal_density_meas ?
_exptl_crystal_density_method 'not measured'
_exptl_crystal_description Tabullar
_exptl_crystal_F_000 1056
_exptl_crystal_size_max 0.20
_exptl_crystal_size_mid 0.15
_exptl_crystal_size_min 0.06
_refine_diff_density_max 0.206
_refine_diff_density_min -0.203
_refine_diff_density_rms 0.039
_refine_ls_extinction_method none
_refine_ls_goodness_of_fit_ref 1.077
_refine_ls_hydrogen_treatment constr
_refine_ls_matrix_type full
_refine_ls_number_parameters 173
_refine_ls_number_reflns 2735
_refine_ls_number_restraints 0
_refine_ls_restrained_S_all 1.077
_refine_ls_R_factor_all 0.0522
_refine_ls_R_factor_gt 0.0411
_refine_ls_shift/su_max 0.001
_refine_ls_shift/su_mean 0.000
_refine_ls_structure_factor_coef Fsqd
_refine_ls_weighting_details 'w=1/[\s^2^(Fo^2^)+(0.0429P)^2^+1.2979P] where P=(Fo^2^+2Fc^2^)/3'
_refine_ls_weighting_scheme calc
_refine_ls_wR_factor_gt 0.0947
_refine_ls_wR_factor_ref 0.1114
_reflns_Friedel_coverage 0.000
_reflns_number_gt 2275
_reflns_number_total 2735
_reflns_threshold_expression 'I > 2\s(I)'
_cod_data_source_file jo8b01729_si_001.cif
_cod_data_source_block 171013LT
_cod_depositor_comments
;
The following automatic conversions were performed:

data item '_exptl_crystal_density_meas' value 'not measured' was
changed to '?' -- the value is perceived as not measured.

Automatic conversion script
Id: cif_fix_values 6909 2019-04-08 15:41:33Z antanas 
;
_cod_database_code 4035650
_shelx_space_group_comment
;
The symmetry employed for this shelxl refinement is uniquely defined
by the following loop, which should always be used as a source of
symmetry information in preference to the above space-group names.
They are only intended as comments.
;
_shelxl_version_number 2014/6

loop_
_space_group_symop_operation_xyz
'x, y, z'
'x+1/2, -y+1/2, -z'
'-x, y+1/2, -z+1/2'
'-x+1/2, -y, z+1/2'
'-x, -y, -z'
'-x-1/2, y-1/2, z'
'x, -y-1/2, z-1/2'
'x-1/2, y, -z-1/2'

loop_
_atom_site_label
_atom_site_type_symbol
_atom_site_fract_x
_atom_site_fract_y
_atom_site_fract_z
_atom_site_U_iso_or_equiv
_atom_site_adp_type
_atom_site_occupancy
_atom_site_site_symmetry_order
_atom_site_calc_flag
_atom_site_refinement_flags_posn
_atom_site_refinement_flags_adp
C1 C 1.22184(14) 0.53551(19) 0.55364(5) 0.0300(4) Uani 1 1 d . .
H1 H 1.2790 0.5603 0.5317 0.036 Uiso 1 1 calc R U
C2 C 1.11376(14) 0.45895(18) 0.54271(5) 0.0254(3) Uani 1 1 d . .
H18 H 1.0971 0.4296 0.5135 0.030 Uiso 1 1 calc R U
C3 C 1.02991(13) 0.42546(17) 0.57494(5) 0.0207(3) Uani 1 1 d . .
C4 C 0.90588(13) 0.34747(18) 0.57053(4) 0.0203(3) Uani 1 1 d . .
H14 H 0.8482 0.4302 0.5571 0.024 Uiso 1 1 calc R U
C5 C 0.87170(13) 0.30740(17) 0.61812(4) 0.0196(3) Uani 1 1 d . .
H15 H 0.7843 0.3285 0.6234 0.024 Uiso 1 1 calc R U
C6 C 0.90162(12) 0.11737(17) 0.62199(4) 0.0194(3) Uani 1 1 d . .
C7 C 0.90356(13) 0.03140(18) 0.66457(5) 0.0232(3) Uani 1 1 d . .
C8 C 0.81780(15) 0.07404(19) 0.69583(5) 0.0271(4) Uani 1 1 d . .
H5 H 0.7619 0.1633 0.6901 0.032 Uiso 1 1 calc R U
C9 C 0.81306(18) -0.0118(2) 0.73505(5) 0.0374(4) Uani 1 1 d . .
H6 H 0.7525 0.0162 0.7555 0.045 Uiso 1 1 calc R U
C10 C 0.8962(2) -0.1376(2) 0.74434(6) 0.0452(5) Uani 1 1 d . .
H2 H 0.8925 -0.1974 0.7711 0.054 Uiso 1 1 calc R U
C11 C 1.24755(15) 0.57648(19) 0.59645(5) 0.0310(4) Uani 1 1 d . .
H3 H 1.3221 0.6288 0.6035 0.037 Uiso 1 1 calc R U
C12 C 1.05550(13) 0.46659(17) 0.61778(5) 0.0220(3) Uani 1 1 d . .
C13 C 0.94990(14) 0.42573(18) 0.64636(5) 0.0241(3) Uani 1 1 d . .
H16 H 0.9058 0.5315 0.6544 0.029 Uiso 1 1 calc R U
H4 H 0.9760 0.3661 0.6730 0.029 Uiso 1 1 calc R U
C14 C 0.90460(13) 0.17302(18) 0.54715(5) 0.0230(3) Uani 1 1 d . .
H13 H 0.8281 0.1557 0.5315 0.028 Uiso 1 1 calc R U
H12 H 0.9720 0.1642 0.5264 0.028 Uiso 1 1 calc R U
C15 C 0.91815(12) 0.04440(18) 0.58324(5) 0.0211(3) Uani 1 1 d . .
C16 C 0.98910(16) -0.09339(19) 0.67507(5) 0.0321(4) Uani 1 1 d . .
H8 H 1.0505 -0.1215 0.6550 0.038 Uiso 1 1 calc R U
C17 C 0.98477(19) -0.1765(2) 0.71481(6) 0.0434(5) Uani 1 1 d . .
H7 H 1.0434 -0.2610 0.7217 0.052 Uiso 1 1 calc R U
C18 C 0.94054(14) -0.14092(19) 0.57251(5) 0.0262(3) Uani 1 1 d . .
H9 H 1.0250 -0.1564 0.5646 0.039 Uiso 1 1 calc R U
H11 H 0.8893 -0.1751 0.5482 0.039 Uiso 1 1 calc R U
H10 H 0.9219 -0.2123 0.5977 0.039 Uiso 1 1 calc R U
C19 C 1.16471(14) 0.54118(18) 0.62883(5) 0.0269(3) Uani 1 1 d . .
H17 H 1.1825 0.5676 0.6581 0.032 Uiso 1 1 calc R U

loop_
_atom_site_aniso_label
_atom_site_aniso_U_11
_atom_site_aniso_U_22
_atom_site_aniso_U_33
_atom_site_aniso_U_23
_atom_site_aniso_U_13
_atom_site_aniso_U_12
C1 0.0259(8) 0.0199(7) 0.0442(9) 0.0004(7) 0.0110(7) 0.0001(6)
C2 0.0274(8) 0.0181(7) 0.0307(8) 0.0005(6) 0.0039(6) 0.0036(6)
C3 0.0202(7) 0.0120(6) 0.0298(8) 0.0004(6) -0.0006(6) 0.0029(6)
C4 0.0186(7) 0.0186(7) 0.0236(7) 0.0010(6) -0.0005(5) 0.0018(6)
C5 0.0192(7) 0.0165(7) 0.0232(7) -0.0008(5) 0.0009(6) 0.0013(6)
C6 0.0162(7) 0.0154(7) 0.0266(7) -0.0008(6) -0.0012(5) -0.0012(6)
C7 0.0276(8) 0.0144(7) 0.0275(7) -0.0017(6) -0.0073(6) -0.0049(6)
C8 0.0355(9) 0.0217(7) 0.0241(7) -0.0034(6) -0.0033(6) -0.0087(7)
C9 0.0568(11) 0.0308(9) 0.0246(8) -0.0021(7) -0.0037(8) -0.0181(9)
C10 0.0793(15) 0.0283(8) 0.0278(9) 0.0049(7) -0.0197(9) -0.0199(10)
C11 0.0220(8) 0.0197(7) 0.0513(10) -0.0015(7) -0.0013(7) -0.0026(6)
C12 0.0229(7) 0.0118(6) 0.0313(8) -0.0006(6) -0.0008(6) 0.0031(6)
C13 0.0273(8) 0.0180(7) 0.0271(8) -0.0025(6) 0.0001(6) -0.0009(6)
C14 0.0232(7) 0.0220(7) 0.0239(7) -0.0026(6) 0.0007(6) -0.0016(6)
C15 0.0163(7) 0.0181(7) 0.0288(7) -0.0010(6) 0.0008(6) -0.0014(6)
C16 0.0383(9) 0.0190(7) 0.0389(9) -0.0005(7) -0.0127(7) 0.0003(7)
C17 0.0620(13) 0.0207(8) 0.0474(11) 0.0035(8) -0.0289(10) -0.0006(8)
C18 0.0256(8) 0.0192(7) 0.0337(8) -0.0057(6) 0.0025(6) -0.0002(6)
C19 0.0267(8) 0.0166(7) 0.0376(8) -0.0023(6) -0.0054(7) 0.0002(6)

loop_
_atom_type_symbol
_atom_type_description
_atom_type_scat_dispersion_real
_atom_type_scat_dispersion_imag
_atom_type_scat_source
C C 0.0033 0.0016 'International Tables Vol C Tables 4.2.6.8 and 6.1.1.4'
H H 0.0000 0.0000 'International Tables Vol C Tables 4.2.6.8 and 6.1.1.4'

loop_
_geom_angle_atom_site_label_1
_geom_angle_atom_site_label_2
_geom_angle_atom_site_label_3
_geom_angle
C2 C1 C11 120.63(15)
C2 C1 H1 119.7
C11 C1 H1 119.7
C1 C2 C3 119.26(14)
C1 C2 H18 120.4
C3 C2 H18 120.4
C2 C3 C12 120.15(14)
C2 C3 C4 128.50(13)
C12 C3 C4 111.34(12)
C3 C4 C14 113.84(11)
C3 C4 C5 102.63(11)
C14 C4 C5 105.49(11)
C3 C4 H14 111.5
C14 C4 H14 111.5
C5 C4 H14 111.5
C6 C5 C13 114.38(12)
C6 C5 C4 102.49(11)
C13 C5 C4 106.25(11)
C6 C5 H15 111.1
C13 C5 H15 111.1
C4 C5 H15 111.1
C15 C6 C7 127.20(13)
C15 C6 C5 111.81(12)
C7 C6 C5 120.90(12)
C16 C7 C8 117.96(14)
C16 C7 C6 122.09(14)
C8 C7 C6 119.95(13)
C9 C8 C7 121.15(16)
C9 C8 H5 119.4
C7 C8 H5 119.4
C10 C9 C8 119.95(18)
C10 C9 H6 120.0
C8 C9 H6 120.0
C9 C10 C17 119.92(16)
C9 C10 H2 120.0
C17 C10 H2 120.0
C19 C11 C1 120.31(15)
C19 C11 H3 119.8
C1 C11 H3 119.8
C19 C12 C3 120.58(14)
C19 C12 C13 128.82(14)
C3 C12 C13 110.55(13)
C12 C13 C5 103.56(11)
C12 C13 H16 111.0
C5 C13 H16 111.0
C12 C13 H4 111.0
C5 C13 H4 111.0
H16 C13 H4 109.0
C15 C14 C4 103.65(11)
C15 C14 H13 111.0
C4 C14 H13 111.0
C15 C14 H12 111.0
C4 C14 H12 111.0
H13 C14 H12 109.0
C6 C15 C18 128.92(14)
C6 C15 C14 111.63(12)
C18 C15 C14 119.37(12)
C17 C16 C7 120.32(17)
C17 C16 H8 119.8
C7 C16 H8 119.8
C10 C17 C16 120.60(17)
C10 C17 H7 119.7
C16 C17 H7 119.7
C15 C18 H9 109.5
C15 C18 H11 109.5
H9 C18 H11 109.5
C15 C18 H10 109.5
H9 C18 H10 109.5
H11 C18 H10 109.5
C11 C19 C12 119.06(15)
C11 C19 H17 120.5
C12 C19 H17 120.5

loop_
_geom_bond_atom_site_label_1
_geom_bond_atom_site_label_2
_geom_bond_distance
C1 C2 1.385(2)
C1 C11 1.393(2)
C1 H1 0.9500
C2 C3 1.391(2)
C2 H18 0.9500
C3 C12 1.394(2)
C3 C4 1.515(2)
C4 C14 1.5383(19)
C4 C5 1.5531(19)
C4 H14 1.0000
C5 C6 1.5201(19)
C5 C13 1.540(2)
C5 H15 1.0000
C6 C15 1.3399(19)
C6 C7 1.478(2)
C7 C16 1.398(2)
C7 C8 1.399(2)
C8 C9 1.387(2)
C8 H5 0.9500
C9 C10 1.377(3)
C9 H6 0.9500
C10 C17 1.379(3)
C10 H2 0.9500
C11 C19 1.390(2)
C11 H3 0.9500
C12 C19 1.390(2)
C12 C13 1.505(2)
C13 H16 0.9900
C13 H4 0.9900
C14 C15 1.507(2)
C14 H13 0.9900
C14 H12 0.9900
C15 C18 1.5004(19)
C16 C17 1.391(2)
C16 H8 0.9500
C17 H7 0.9500
C18 H9 0.9800
C18 H11 0.9800
C18 H10 0.9800
C19 H17 0.9500
